data_7107377
loop_
_publ_author_name
'Wenliang Huang'
'Paula L. Diaconescu'

_publ_section_title
;
 P4 activation by group 3 metal arene complexes
;
_journal_name_full Chem.Commun.
_journal_page_first 2216
_journal_paper_doi 10.1039/c2cc17638f
_journal_volume 48
_journal_year 2012
_chemical_formula_moiety 'C66 H114 Fe3 N6 P7 Sc3 Si6'
_chemical_formula_sum 'C66 H114 Fe3 N6 P7 Sc3 Si6'
_chemical_formula_weight 1679.39
_chemical_name_systematic
;
?
;
_space_group_IT_number 2
_symmetry_cell_setting triclinic
_symmetry_space_group_name_Hall '-P 1'
_symmetry_space_group_name_H-M 'P -1'
_atom_sites_solution_hydrogens geom
_atom_sites_solution_primary direct
_atom_sites_solution_secondary difmap
_audit_creation_method SHELXL-97
_cell_angle_alpha 101.2930(10)
_cell_angle_beta 93.4020(10)
_cell_angle_gamma 118.6600(10)
_cell_formula_units_Z 2
_cell_length_a 15.3797(15)
_cell_length_b 15.4112(15)
_cell_length_c 24.293(2)
_cell_measurement_reflns_used 9975
_cell_measurement_temperature 100(2)
_cell_measurement_theta_max 28.70
_cell_measurement_theta_min 2.61
_cell_volume 4875.4(8)
_computing_cell_refinement 'Bruker SAINT'
_computing_data_collection 'Bruker APEX2'
_computing_data_reduction 'Bruker SAINT'
_computing_molecular_graphics 'Bruker SHELXTL'
_computing_publication_material 'Bruker SHELXTL'
_computing_structure_refinement 'SHELXL-97 (Sheldrick, 2008)'
_computing_structure_solution 'SHELXS-97 (Sheldrick, 2008)'
_diffrn_ambient_temperature 100(2)
_diffrn_measured_fraction_theta_full 0.993
_diffrn_measured_fraction_theta_max 0.993
_diffrn_radiation_monochromator graphite
_diffrn_radiation_source 'fine-focus sealed tube'
_diffrn_radiation_type MoK\a
_diffrn_radiation_wavelength 0.71073
_diffrn_reflns_av_R_equivalents 0.0263
_diffrn_reflns_av_sigmaI/netI 0.0411
_diffrn_reflns_limit_h_max 17
_diffrn_reflns_limit_h_min -17
_diffrn_reflns_limit_k_max 17
_diffrn_reflns_limit_k_min -17
_diffrn_reflns_limit_l_max 27
_diffrn_reflns_limit_l_min -27
_diffrn_reflns_number 31322
_diffrn_reflns_theta_full 23.90
_diffrn_reflns_theta_max 23.90
_diffrn_reflns_theta_min 3.62
_exptl_absorpt_coefficient_mu 0.854
_exptl_absorpt_correction_T_max 0.9505
_exptl_absorpt_correction_T_min 0.8897
_exptl_absorpt_correction_type multi-scan
_exptl_absorpt_process_details 'Twinabs (Bruker)'
_exptl_crystal_colour yellow
_exptl_crystal_density_diffrn 1.144
_exptl_crystal_density_method 'not measured'
_exptl_crystal_description block
_exptl_crystal_F_000 1764
_exptl_crystal_size_max 0.14
_exptl_crystal_size_mid 0.09
_exptl_crystal_size_min 0.06
_platon_squeeze_details
;
;
_refine_diff_density_max 5.114
_refine_diff_density_min -1.134
_refine_diff_density_rms 0.097
_refine_ls_extinction_method none
_refine_ls_goodness_of_fit_ref 1.071
_refine_ls_hydrogen_treatment constr
_refine_ls_matrix_type full
_refine_ls_number_parameters 811
_refine_ls_number_reflns 15016
_refine_ls_number_restraints 0
_refine_ls_restrained_S_all 1.071
_refine_ls_R_factor_all 0.0692
_refine_ls_R_factor_gt 0.0577
_refine_ls_shift/su_max 0.001
_refine_ls_shift/su_mean 0.000
_refine_ls_structure_factor_coef Fsqd
_refine_ls_weighting_details 'calc w=1/[\s^2^(Fo^2^)+(0.0913P)^2^+9.5277P] where P=(Fo^2^+2Fc^2^)/3'
_refine_ls_weighting_scheme calc
_refine_ls_wR_factor_gt 0.1575
_refine_ls_wR_factor_ref 0.1659
_reflns_number_gt 12211
_reflns_number_total 15016
_reflns_threshold_expression >2sigma(I)
_cod_data_source_file c2cc17638f.txt
_cod_data_source_block Sc3P7
_cod_original_sg_symbol_H-M P-1
_cod_database_code 7107377

loop_
_symmetry_equiv_pos_as_xyz
'x, y, z'
'-x, -y, -z'

loop_
_atom_site_label
_atom_site_type_symbol
_atom_site_fract_x
_atom_site_fract_y
_atom_site_fract_z
_atom_site_U_iso_or_equiv
_atom_site_adp_type
_atom_site_occupancy
_atom_site_symmetry_multiplicity
_atom_site_calc_flag
_atom_site_refinement_flags
Sc1 Sc 0.69551(6) 0.19254(6) 0.30870(3) 0.01836(19) Uani 1 1 d .
Sc2 Sc 0.58542(7) -0.19680(6) 0.19844(4) 0.0294(2) Uani 1 1 d .
Sc3 Sc 0.97936(6) 0.07886(6) 0.29628(3) 0.0203(2) Uani 1 1 d .
Fe1 Fe 0.53155(4) 0.22587(5) 0.30554(3) 0.02279(17) Uani 1 1 d .
Fe2 Fe 0.54569(6) -0.39564(5) 0.15334(3) 0.0395(2) Uani 1 1 d .
Fe3 Fe 1.17028(4) 0.23708(4) 0.35785(3) 0.02081(16) Uani 1 1 d .
P1 P 0.76825(9) 0.04852(9) 0.22890(5) 0.0226(3) Uani 1 1 d .
P2 P 0.85594(8) 0.16135(8) 0.31023(5) 0.0194(2) Uani 1 1 d .
P3 P 0.61468(9) -0.00730(9) 0.24792(5) 0.0258(3) Uani 1 1 d .
P4 P 0.79120(9) -0.07769(8) 0.23975(5) 0.0234(3) Uani 1 1 d .
P5 P 0.75187(9) -0.08815(9) 0.32450(5) 0.0256(3) Uani 1 1 d .
P6 P 0.79073(9) 0.06903(9) 0.37094(5) 0.0232(3) Uani 1 1 d .
P7 P 0.63246(9) -0.04507(9) 0.32896(6) 0.0276(3) Uani 1 1 d .
Si1 Si 0.83048(9) 0.38525(9) 0.23491(5) 0.0230(3) Uani 1 1 d .
Si2 Si 0.79375(9) 0.34951(9) 0.44884(5) 0.0237(3) Uani 1 1 d .
Si3 Si 0.53224(11) -0.16156(11) 0.06153(6) 0.0388(4) Uani 1 1 d .
Si4 Si 0.34778(13) -0.29941(13) 0.25523(8) 0.0538(4) Uani 1 1 d .
Si5 Si 1.06605(10) 0.07883(10) 0.16220(6) 0.0296(3) Uani 1 1 d .
Si6 Si 1.01862(10) -0.10657(10) 0.34286(6) 0.0303(3) Uani 1 1 d .
N1 N 0.7333(3) 0.2930(3) 0.25940(15) 0.0214(8) Uani 1 1 d .
N2 N 0.7018(3) 0.2496(3) 0.39446(15) 0.0219(8) Uani 1 1 d .
N3 N 0.5681(3) -0.2066(3) 0.11377(18) 0.0368(10) Uani 1 1 d .
N4 N 0.4611(4) -0.2820(4) 0.2352(2) 0.0538(4) Uani 1 1 d .
N5 N 1.0579(3) 0.1193(3) 0.23233(16) 0.0250(8) Uani 1 1 d .
N6 N 1.0178(3) 0.0066(3) 0.34809(16) 0.0239(8) Uani 1 1 d .
C1 C 0.6360(3) 0.2802(3) 0.25128(19) 0.0237(10) Uani 1 1 d .
C2 C 0.5460(3) 0.1853(4) 0.22128(19) 0.0282(10) Uani 1 1 d .
H2A H 0.5435 0.1204 0.2020 0.034 Uiso 1 1 calc R
C3 C 0.4625(4) 0.2002(4) 0.2242(2) 0.0350(12) Uani 1 1 d .
H3A H 0.3909 0.1479 0.2068 0.042 Uiso 1 1 calc R
C4 C 0.4972(4) 0.3013(4) 0.2556(2) 0.0363(12) Uani 1 1 d .
H4A H 0.4545 0.3332 0.2639 0.044 Uiso 1 1 calc R
C5 C 0.6022(4) 0.3500(4) 0.2732(2) 0.0297(11) Uani 1 1 d .
H5A H 0.6463 0.4223 0.2962 0.036 Uiso 1 1 calc R
C6 C 0.6024(3) 0.2265(3) 0.38381(18) 0.0225(9) Uani 1 1 d .
C7 C 0.5203(3) 0.1251(3) 0.35457(19) 0.0243(10) Uani 1 1 d .
H7A H 0.5264 0.0629 0.3418 0.029 Uiso 1 1 calc R
C8 C 0.4297(3) 0.1291(4) 0.3465(2) 0.0290(11) Uani 1 1 d .
H8A H 0.3610 0.0701 0.3286 0.035 Uiso 1 1 calc R
C9 C 0.4546(3) 0.2319(4) 0.3700(2) 0.0310(11) Uani 1 1 d .
H9A H 0.4060 0.2577 0.3713 0.037 Uiso 1 1 calc R
C10 C 0.5590(3) 0.2918(3) 0.3910(2) 0.0263(10) Uani 1 1 d .
H10A H 0.5965 0.3670 0.4093 0.032 Uiso 1 1 calc R
C11 C 0.9452(3) 0.3760(4) 0.2525(2) 0.0315(11) Uani 1 1 d .
H11A H 0.9611 0.3871 0.2938 0.047 Uiso 1 1 calc R
H11B H 1.0020 0.4282 0.2398 0.047 Uiso 1 1 calc R
H11C H 0.9326 0.3080 0.2331 0.047 Uiso 1 1 calc R
C12 C 0.8614(4) 0.5176(4) 0.2715(2) 0.0379(12) Uani 1 1 d .
H12A H 0.8798 0.5297 0.3128 0.057 Uiso 1 1 calc R
H12B H 0.8026 0.5253 0.2637 0.057 Uiso 1 1 calc R
H12C H 0.9180 0.5672 0.2574 0.057 Uiso 1 1 calc R
C13 C 0.7972(4) 0.3637(4) 0.1551(2) 0.0307(11) Uani 1 1 d .
C14 C 0.7540(4) 0.2500(4) 0.1255(2) 0.0389(12) Uani 1 1 d .
H14A H 0.7403 0.2395 0.0841 0.058 Uiso 1 1 calc R
H14B H 0.6913 0.2089 0.1385 0.058 Uiso 1 1 calc R
H14C H 0.8028 0.2291 0.1350 0.058 Uiso 1 1 calc R
C15 C 0.8923(5) 0.4281(5) 0.1316(2) 0.0493(15) Uani 1 1 d .
H15A H 0.8734 0.4228 0.0913 0.074 Uiso 1 1 calc R
H15B H 0.9393 0.4027 0.1352 0.074 Uiso 1 1 calc R
H15C H 0.9247 0.4998 0.1533 0.074 Uiso 1 1 calc R
C16 C 0.7182(4) 0.3939(5) 0.1416(2) 0.0441(14) Uani 1 1 d .
H16A H 0.7017 0.3818 0.1002 0.066 Uiso 1 1 calc R
H16B H 0.7453 0.4666 0.1598 0.066 Uiso 1 1 calc R
H16C H 0.6573 0.3527 0.1560 0.066 Uiso 1 1 calc R
C17 C 0.8105(4) 0.4774(4) 0.4442(3) 0.0437(13) Uani 1 1 d .
H17A H 0.8084 0.4807 0.4043 0.066 Uiso 1 1 calc R
H17B H 0.8755 0.5323 0.4669 0.066 Uiso 1 1 calc R
H17C H 0.7561 0.4854 0.4589 0.066 Uiso 1 1 calc R
C18 C 0.9150(3) 0.3528(4) 0.4406(2) 0.0371(12) Uani 1 1 d .
H18A H 0.9083 0.2870 0.4427 0.056 Uiso 1 1 calc R
H18B H 0.9686 0.4076 0.4713 0.056 Uiso 1 1 calc R
H18C H 0.9318 0.3655 0.4036 0.056 Uiso 1 1 calc R
C19 C 0.7656(4) 0.3291(4) 0.5214(2) 0.0399(13) Uani 1 1 d .
C20 C 0.6703(5) 0.3318(6) 0.5326(3) 0.070(2) Uani 1 1 d .
H20A H 0.6598 0.3248 0.5712 0.104 Uiso 1 1 calc R
H20B H 0.6124 0.2754 0.5048 0.104 Uiso 1 1 calc R
H20C H 0.6774 0.3971 0.5289 0.104 Uiso 1 1 calc R
C21 C 0.8521(4) 0.4118(5) 0.5686(2) 0.0558(17) Uani 1 1 d .
H21A H 0.8368 0.3983 0.6057 0.084 Uiso 1 1 calc R
H21B H 0.8607 0.4788 0.5680 0.084 Uiso 1 1 calc R
H21C H 0.9143 0.4113 0.5625 0.084 Uiso 1 1 calc R
C22 C 0.7547(7) 0.2261(6) 0.5246(3) 0.081(2) Uani 1 1 d .
H22A H 0.7461 0.2173 0.5631 0.121 Uiso 1 1 calc R
H22B H 0.8152 0.2244 0.5156 0.121 Uiso 1 1 calc R
H22C H 0.6957 0.1706 0.4971 0.121 Uiso 1 1 calc R
C23 C 0.5718(4) -0.2978(4) 0.0997(2) 0.0409(13) Uani 1 1 d .
C24 C 0.6603(4) -0.3058(4) 0.1138(2) 0.0400(13) Uani 1 1 d .
H24A H 0.7285 -0.2479 0.1335 0.048 Uiso 1 1 calc R
C25 C 0.6328(5) -0.4105(4) 0.0956(3) 0.0538(16) Uani 1 1 d .
H25A H 0.6786 -0.4389 0.0994 0.065 Uiso 1 1 calc R
C26 C 0.5299(5) -0.4671(4) 0.0707(3) 0.0571(17) Uani 1 1 d .
H26A H 0.4905 -0.5427 0.0536 0.069 Uiso 1 1 calc R
C27 C 0.4915(5) -0.4001(4) 0.0742(3) 0.0530(16) Uani 1 1 d .
H27A H 0.4204 -0.4202 0.0598 0.064 Uiso 1 1 calc R
C28 C 0.4792(5) -0.3645(5) 0.2238(3) 0.0538(4) Uani 1 1 d .
C29 C 0.5740(4) -0.3550(4) 0.2414(2) 0.0439(14) Uani 1 1 d .
H29A H 0.6340 -0.2921 0.2662 0.053 Uiso 1 1 calc R
C30 C 0.5687(5) -0.4499(4) 0.2195(3) 0.0494(15) Uani 1 1 d .
H30A H 0.6231 -0.4663 0.2269 0.059 Uiso 1 1 calc R
C31 C 0.4722(5) -0.5178(4) 0.1871(3) 0.0545(16) Uani 1 1 d .
H31A H 0.4461 -0.5910 0.1671 0.065 Uiso 1 1 calc R
C32 C 0.4189(4) -0.4661(4) 0.1877(3) 0.0534(16) Uani 1 1 d .
H32A H 0.3483 -0.4962 0.1675 0.064 Uiso 1 1 calc R
C33 C 0.5410(5) -0.0386(4) 0.0986(2) 0.0505(16) Uani 1 1 d .
H33A H 0.4954 -0.0512 0.1263 0.076 Uiso 1 1 calc R
H33B H 0.5218 -0.0103 0.0704 0.076 Uiso 1 1 calc R
H33C H 0.6102 0.0101 0.1183 0.076 Uiso 1 1 calc R
C34 C 0.3998(4) -0.2526(5) 0.0239(2) 0.0491(15) Uani 1 1 d .
H34A H 0.3551 -0.2692 0.0520 0.074 Uiso 1 1 calc R
H34B H 0.3954 -0.3154 0.0017 0.074 Uiso 1 1 calc R
H34C H 0.3795 -0.2211 -0.0017 0.074 Uiso 1 1 calc R
C35 C 0.6175(4) -0.1382(4) 0.0064(2) 0.0444(14) Uani 1 1 d .
C36 C 0.7281(5) -0.0635(5) 0.0366(3) 0.0646(19) Uani 1 1 d .
H36A H 0.7723 -0.0515 0.0081 0.097 Uiso 1 1 calc R
H36B H 0.7472 -0.0933 0.0638 0.097 Uiso 1 1 calc R
H36C H 0.7348 0.0015 0.0569 0.097 Uiso 1 1 calc R
C37 C 0.5901(5) -0.0894(5) -0.0363(3) 0.0561(16) Uani 1 1 d .
H37A H 0.6342 -0.0787 -0.0648 0.084 Uiso 1 1 calc R
H37B H 0.5988 -0.0234 -0.0158 0.084 Uiso 1 1 calc R
H37C H 0.5198 -0.1349 -0.0553 0.084 Uiso 1 1 calc R
C38 C 0.6097(5) -0.2369(5) -0.0284(3) 0.0586(17) Uani 1 1 d .
H38A H 0.6545 -0.2208 -0.0565 0.088 Uiso 1 1 calc R
H38B H 0.5402 -0.2843 -0.0482 0.088 Uiso 1 1 calc R
H38C H 0.6295 -0.2687 -0.0028 0.088 Uiso 1 1 calc R
C39 C 0.2637(5) -0.3070(5) 0.1930(3) 0.0538(4) Uani 1 1 d .
C40 C 0.2816(5) -0.4160(5) 0.2815(3) 0.0595(17) Uani 1 1 d .
H40A H 0.2478 -0.4764 0.2489 0.089 Uiso 1 1 calc R
H40B H 0.2315 -0.4116 0.3032 0.089 Uiso 1 1 calc R
H40C H 0.3304 -0.4216 0.3062 0.089 Uiso 1 1 calc R
C41 C 0.3667(4) -0.1926(5) 0.3145(2) 0.0669(19) Uani 1 1 d .
H41A H 0.4030 -0.1279 0.3036 0.100 Uiso 1 1 calc R
H41B H 0.4060 -0.1901 0.3486 0.100 Uiso 1 1 calc R
H41C H 0.3012 -0.2031 0.3225 0.100 Uiso 1 1 calc R
C42 C 0.1590(4) -0.3282(4) 0.2103(2) 0.0538(4) Uani 1 1 d R
H42A H 0.1111 -0.4019 0.1989 0.081 Uiso 1 1 calc R
H42B H 0.1330 -0.2931 0.1910 0.081 Uiso 1 1 calc R
H42C H 0.1682 -0.3028 0.2517 0.081 Uiso 1 1 calc R
C43 C 0.2422(5) -0.3921(5) 0.1398(3) 0.0538(4) Uani 1 1 d .
H43A H 0.2128 -0.4580 0.1497 0.081 Uiso 1 1 calc R
H43B H 0.3052 -0.3778 0.1261 0.081 Uiso 1 1 calc R
H43C H 0.1948 -0.3948 0.1098 0.081 Uiso 1 1 calc R
C44 C 0.3148(5) -0.2028(4) 0.1759(3) 0.0538(4) Uani 1 1 d .
H44A H 0.3408 -0.1461 0.2103 0.081 Uiso 1 1 calc R
H44B H 0.2651 -0.1997 0.1504 0.081 Uiso 1 1 calc R
H44C H 0.3704 -0.1975 0.1563 0.081 Uiso 1 1 calc R
C45 C 1.1269(3) 0.2960(3) 0.29835(19) 0.0239(10) Uani 1 1 d .
H45A H 1.0640 0.3003 0.2950 0.029 Uiso 1 1 calc R
C46 C 1.2206(3) 0.3714(3) 0.3336(2) 0.0279(10) Uani 1 1 d .
H46A H 1.2357 0.4387 0.3584 0.034 Uiso 1 1 calc R
C47 C 1.2891(3) 0.3351(3) 0.3267(2) 0.0279(10) Uani 1 1 d .
H47A H 1.3613 0.3728 0.3459 0.034 Uiso 1 1 calc R
C48 C 1.2387(3) 0.2363(3) 0.28802(19) 0.0260(10) Uani 1 1 d .
H48A H 1.2692 0.1928 0.2755 0.031 Uiso 1 1 calc R
C49 C 1.0900(3) 0.1005(3) 0.38454(18) 0.0217(9) Uani 1 1 d .
C50 C 1.0690(3) 0.1789(3) 0.41165(18) 0.0243(10) Uani 1 1 d .
H50A H 1.0009 0.1726 0.4090 0.029 Uiso 1 1 calc R
C51 C 1.1609(3) 0.2674(4) 0.44255(19) 0.0286(10) Uani 1 1 d .
H51A H 1.1684 0.3322 0.4664 0.034 Uiso 1 1 calc R
C52 C 1.2392(4) 0.2446(4) 0.4343(2) 0.0303(11) Uani 1 1 d .
H52A H 1.3121 0.2916 0.4511 0.036 Uiso 1 1 calc R
C53 C 1.1978(3) 0.1454(3) 0.3983(2) 0.0271(10) Uani 1 1 d .
H53A H 1.2366 0.1110 0.3852 0.033 Uiso 1 1 calc R
C54 C 1.1783(4) 0.0627(5) 0.1563(3) 0.0535(16) Uani 1 1 d .
H54A H 1.1768 0.0157 0.1787 0.080 Uiso 1 1 calc R
H54B H 1.2398 0.1292 0.1709 0.080 Uiso 1 1 calc R
H54C H 1.1770 0.0346 0.1162 0.080 Uiso 1 1 calc R
C55 C 0.9504(4) -0.0481(4) 0.1313(2) 0.0364(12) Uani 1 1 d .
H55A H 0.9479 -0.0966 0.1527 0.055 Uiso 1 1 calc R
H55B H 0.9519 -0.0734 0.0913 0.055 Uiso 1 1 calc R
H55C H 0.8907 -0.0408 0.1336 0.055 Uiso 1 1 calc R
C56 C 1.0742(4) 0.1744(4) 0.1203(2) 0.0397(13) Uani 1 1 d .
C57 C 1.1730(5) 0.2773(5) 0.1420(3) 0.066(2) Uani 1 1 d .
H57A H 1.1763 0.3235 0.1186 0.100 Uiso 1 1 calc R
H57B H 1.2303 0.2660 0.1394 0.100 Uiso 1 1 calc R
H57C H 1.1753 0.3079 0.1818 0.100 Uiso 1 1 calc R
C58 C 1.0677(5) 0.1312(5) 0.0567(2) 0.0560(16) Uani 1 1 d .
H58A H 1.0822 0.1845 0.0365 0.084 Uiso 1 1 calc R
H58B H 0.9998 0.0732 0.0408 0.084 Uiso 1 1 calc R
H58C H 1.1169 0.1083 0.0522 0.084 Uiso 1 1 calc R
C59 C 0.9876(5) 0.1945(5) 0.1273(3) 0.0551(16) Uani 1 1 d .
H59A H 0.9947 0.2474 0.1082 0.083 Uiso 1 1 calc R
H59B H 0.9884 0.2178 0.1680 0.083 Uiso 1 1 calc R
H59C H 0.9237 0.1314 0.1103 0.083 Uiso 1 1 calc R
C60 C 1.1393(4) -0.0984(5) 0.3254(3) 0.0552(17) Uani 1 1 d .
H60A H 1.1607 -0.0615 0.2958 0.083 Uiso 1 1 calc R
H60B H 1.1286 -0.1676 0.3117 0.083 Uiso 1 1 calc R
H60C H 1.1915 -0.0619 0.3597 0.083 Uiso 1 1 calc R
C61 C 0.9170(4) -0.2053(4) 0.2822(2) 0.0425(14) Uani 1 1 d .
H61A H 0.8513 -0.2181 0.2913 0.064 Uiso 1 1 calc R
H61B H 0.9192 -0.2689 0.2760 0.064 Uiso 1 1 calc R
H61C H 0.9271 -0.1807 0.2476 0.064 Uiso 1 1 calc R
C62 C 0.9947(4) -0.1482(4) 0.4114(2) 0.0426(14) Uani 1 1 d .
C63 C 0.9815(7) -0.2539(5) 0.4061(3) 0.079(3) Uani 1 1 d .
H63A H 0.9754 -0.2698 0.4433 0.119 Uiso 1 1 calc R
H63B H 1.0401 -0.2552 0.3931 0.119 Uiso 1 1 calc R
H63C H 0.9205 -0.3048 0.3784 0.119 Uiso 1 1 calc R
C64 C 1.0814(5) -0.0720(5) 0.4603(3) 0.0613(19) Uani 1 1 d .
H64A H 1.0671 -0.0936 0.4956 0.092 Uiso 1 1 calc R
H64B H 1.0889 -0.0039 0.4651 0.092 Uiso 1 1 calc R
H64C H 1.1439 -0.0694 0.4516 0.092 Uiso 1 1 calc R
C65 C 0.8962(6) -0.1516(6) 0.4267(3) 0.074(2) Uani 1 1 d .
H65A H 0.8860 -0.1679 0.4637 0.111 Uiso 1 1 calc R
H65B H 0.8387 -0.2042 0.3973 0.111 Uiso 1 1 calc R
H65C H 0.9019 -0.0849 0.4289 0.111 Uiso 1 1 calc R
C66 C 1.1369(3) 0.2108(3) 0.26914(18) 0.0236(10) Uani 1 1 d .

loop_
_atom_site_aniso_label
_atom_site_aniso_U_11
_atom_site_aniso_U_22
_atom_site_aniso_U_33
_atom_site_aniso_U_23
_atom_site_aniso_U_13
_atom_site_aniso_U_12
Sc1 0.0143(4) 0.0151(4) 0.0235(4) 0.0014(3) 0.0008(3) 0.0073(3)
Sc2 0.0236(5) 0.0171(4) 0.0398(6) -0.0047(4) -0.0081(4) 0.0102(4)
Sc3 0.0168(4) 0.0192(4) 0.0246(5) 0.0024(3) -0.0001(3) 0.0104(4)
Fe1 0.0158(3) 0.0235(3) 0.0286(4) 0.0035(3) 0.0007(3) 0.0110(3)
Fe2 0.0405(4) 0.0198(4) 0.0515(5) -0.0048(3) -0.0066(4) 0.0168(3)
Fe3 0.0179(3) 0.0172(3) 0.0244(3) 0.0021(3) 0.0005(3) 0.0082(3)
P1 0.0239(6) 0.0219(6) 0.0229(6) 0.0016(5) -0.0004(5) 0.0140(5)
P2 0.0152(5) 0.0167(5) 0.0244(6) 0.0021(5) 0.0013(4) 0.0079(5)
P3 0.0194(6) 0.0189(6) 0.0340(7) -0.0030(5) -0.0054(5) 0.0103(5)
P4 0.0215(6) 0.0196(6) 0.0278(6) 0.0002(5) -0.0009(5) 0.0120(5)
P5 0.0237(6) 0.0197(6) 0.0329(7) 0.0071(5) 0.0023(5) 0.0107(5)
P6 0.0221(6) 0.0213(6) 0.0243(6) 0.0041(5) 0.0023(5) 0.0104(5)
P7 0.0200(6) 0.0207(6) 0.0392(7) 0.0062(5) 0.0064(5) 0.0083(5)
Si1 0.0225(6) 0.0190(6) 0.0274(7) 0.0066(5) 0.0038(5) 0.0100(5)
Si2 0.0179(6) 0.0223(6) 0.0251(7) -0.0005(5) 0.0006(5) 0.0085(5)
Si3 0.0438(9) 0.0318(8) 0.0355(8) -0.0080(6) -0.0178(7) 0.0238(7)
Si4 0.0485(8) 0.0447(8) 0.0544(9) 0.0086(7) 0.0083(7) 0.0145(7)
Si5 0.0215(7) 0.0345(7) 0.0273(7) -0.0034(6) 0.0018(5) 0.0143(6)
Si6 0.0324(7) 0.0210(7) 0.0369(8) 0.0015(6) -0.0047(6) 0.0164(6)
N1 0.0173(18) 0.0184(18) 0.028(2) 0.0035(15) 0.0017(15) 0.0093(15)
N2 0.0148(18) 0.0223(19) 0.024(2) 0.0004(16) -0.0008(15) 0.0085(16)
N3 0.044(3) 0.024(2) 0.037(2) -0.0080(18) -0.016(2) 0.021(2)
N4 0.0485(8) 0.0447(8) 0.0544(9) 0.0086(7) 0.0083(7) 0.0145(7)
N5 0.0164(19) 0.026(2) 0.027(2) 0.0010(16) 0.0003(16) 0.0084(16)
N6 0.0204(19) 0.0162(18) 0.031(2) 0.0010(16) -0.0039(16) 0.0087(16)
C1 0.024(2) 0.024(2) 0.026(2) 0.0072(19) 0.0050(19) 0.014(2)
C2 0.024(2) 0.034(3) 0.026(2) 0.004(2) -0.0037(19) 0.016(2)
C3 0.023(3) 0.047(3) 0.031(3) 0.008(2) -0.005(2) 0.016(2)
C4 0.036(3) 0.050(3) 0.041(3) 0.020(3) 0.009(2) 0.033(3)
C5 0.031(3) 0.028(3) 0.037(3) 0.010(2) 0.006(2) 0.019(2)
C6 0.019(2) 0.025(2) 0.022(2) 0.0061(19) 0.0067(18) 0.0099(19)
C7 0.018(2) 0.025(2) 0.027(2) 0.0050(19) 0.0036(19) 0.0099(19)
C8 0.017(2) 0.032(3) 0.034(3) 0.008(2) 0.003(2) 0.010(2)
C9 0.024(2) 0.040(3) 0.033(3) 0.006(2) 0.007(2) 0.020(2)
C10 0.022(2) 0.025(2) 0.029(3) 0.002(2) 0.0038(19) 0.012(2)
C11 0.021(2) 0.036(3) 0.040(3) 0.020(2) 0.009(2) 0.013(2)
C12 0.039(3) 0.021(2) 0.047(3) 0.006(2) 0.007(2) 0.010(2)
C13 0.034(3) 0.032(3) 0.026(3) 0.009(2) 0.004(2) 0.016(2)
C14 0.045(3) 0.043(3) 0.029(3) 0.002(2) 0.000(2) 0.026(3)
C15 0.056(4) 0.057(4) 0.036(3) 0.025(3) 0.016(3) 0.024(3)
C16 0.058(4) 0.054(4) 0.034(3) 0.014(3) -0.001(3) 0.039(3)
C17 0.041(3) 0.027(3) 0.051(3) -0.001(2) -0.002(3) 0.013(2)
C18 0.020(2) 0.036(3) 0.039(3) -0.013(2) -0.006(2) 0.011(2)
C19 0.028(3) 0.043(3) 0.028(3) 0.002(2) -0.001(2) 0.006(2)
C20 0.041(4) 0.114(6) 0.041(4) 0.014(4) 0.015(3) 0.029(4)
C21 0.043(3) 0.076(4) 0.026(3) 0.001(3) 0.000(3) 0.018(3)
C22 0.114(7) 0.064(5) 0.048(4) 0.033(4) 0.013(4) 0.026(5)
C23 0.049(3) 0.030(3) 0.038(3) -0.008(2) -0.012(2) 0.024(3)
C24 0.051(3) 0.039(3) 0.038(3) 0.004(2) 0.000(3) 0.032(3)
C25 0.078(5) 0.041(3) 0.058(4) 0.003(3) 0.009(3) 0.046(3)
C26 0.076(5) 0.031(3) 0.052(4) -0.015(3) -0.010(3) 0.029(3)
C27 0.058(4) 0.033(3) 0.052(4) -0.014(3) -0.020(3) 0.023(3)
C28 0.0485(8) 0.0447(8) 0.0544(9) 0.0086(7) 0.0083(7) 0.0145(7)
C29 0.039(3) 0.023(3) 0.054(4) 0.005(2) 0.004(3) 0.006(2)
C30 0.051(4) 0.029(3) 0.063(4) 0.010(3) 0.004(3) 0.019(3)
C31 0.056(4) 0.020(3) 0.074(4) 0.001(3) 0.003(3) 0.014(3)
C32 0.038(3) 0.023(3) 0.078(4) 0.003(3) 0.000(3) 0.004(2)
C33 0.074(4) 0.044(3) 0.039(3) -0.003(3) -0.019(3) 0.043(3)
C34 0.041(3) 0.059(4) 0.038(3) 0.002(3) -0.014(3) 0.024(3)
C35 0.043(3) 0.037(3) 0.046(3) -0.002(3) -0.013(3) 0.021(3)
C36 0.042(4) 0.068(4) 0.068(4) 0.004(4) -0.016(3) 0.023(3)
C37 0.052(4) 0.051(4) 0.061(4) 0.014(3) -0.001(3) 0.024(3)
C38 0.076(5) 0.053(4) 0.051(4) 0.003(3) 0.009(3) 0.040(4)
C39 0.0485(8) 0.0447(8) 0.0544(9) 0.0086(7) 0.0083(7) 0.0145(7)
C40 0.051(4) 0.053(4) 0.057(4) 0.023(3) 0.017(3) 0.009(3)
C41 0.064(4) 0.085(5) 0.044(4) -0.009(3) -0.001(3) 0.041(4)
C42 0.0485(8) 0.0447(8) 0.0544(9) 0.0086(7) 0.0083(7) 0.0145(7)
C43 0.0485(8) 0.0447(8) 0.0544(9) 0.0086(7) 0.0083(7) 0.0145(7)
C44 0.0485(8) 0.0447(8) 0.0544(9) 0.0086(7) 0.0083(7) 0.0145(7)
C45 0.023(2) 0.025(2) 0.026(2) 0.0095(19) 0.0079(19) 0.013(2)
C46 0.026(2) 0.021(2) 0.033(3) 0.005(2) 0.004(2) 0.010(2)
C47 0.020(2) 0.025(2) 0.034(3) 0.008(2) 0.003(2) 0.008(2)
C48 0.023(2) 0.024(2) 0.029(3) 0.005(2) 0.003(2) 0.011(2)
C49 0.024(2) 0.022(2) 0.021(2) 0.0091(18) 0.0035(18) 0.013(2)
C50 0.025(2) 0.025(2) 0.022(2) 0.0056(19) 0.0020(19) 0.012(2)
C51 0.029(3) 0.026(2) 0.022(2) 0.0016(19) 0.001(2) 0.009(2)
C52 0.025(3) 0.031(3) 0.027(3) 0.007(2) -0.002(2) 0.009(2)
C53 0.023(2) 0.029(3) 0.031(3) 0.008(2) 0.000(2) 0.015(2)
C54 0.040(3) 0.077(4) 0.047(3) -0.007(3) 0.003(3) 0.040(3)
C55 0.034(3) 0.034(3) 0.031(3) -0.002(2) 0.002(2) 0.014(2)
C56 0.041(3) 0.036(3) 0.025(3) 0.001(2) 0.005(2) 0.009(2)
C57 0.061(4) 0.051(4) 0.052(4) 0.016(3) 0.006(3) 0.000(3)
C58 0.071(4) 0.065(4) 0.032(3) 0.009(3) 0.016(3) 0.035(4)
C59 0.082(5) 0.059(4) 0.048(4) 0.019(3) 0.021(3) 0.051(4)
C60 0.044(3) 0.051(4) 0.075(4) -0.002(3) 0.001(3) 0.035(3)
C61 0.055(3) 0.025(3) 0.045(3) -0.006(2) -0.014(3) 0.026(3)
C62 0.054(3) 0.025(3) 0.042(3) 0.010(2) -0.011(3) 0.016(3)
C63 0.129(7) 0.032(3) 0.063(4) 0.010(3) -0.021(4) 0.035(4)
C64 0.076(5) 0.042(3) 0.043(4) 0.013(3) -0.016(3) 0.014(3)
C65 0.075(5) 0.101(6) 0.063(5) 0.053(4) 0.024(4) 0.044(5)
C66 0.021(2) 0.027(2) 0.022(2) 0.0044(19) 0.0033(18) 0.013(2)

loop_
_atom_type_symbol
_atom_type_description
_atom_type_scat_dispersion_real
_atom_type_scat_dispersion_imag
_atom_type_scat_source
C C 0.0033 0.0016 'International Tables Vol C Tables 4.2.6.8 and 6.1.1.4'
H H 0.0000 0.0000 'International Tables Vol C Tables 4.2.6.8 and 6.1.1.4'
N N 0.0061 0.0033 'International Tables Vol C Tables 4.2.6.8 and 6.1.1.4'
Si Si 0.0817 0.0704 'International Tables Vol C Tables 4.2.6.8 and 6.1.1.4'
P P 0.1023 0.0942 'International Tables Vol C Tables 4.2.6.8 and 6.1.1.4'
Sc Sc 0.2519 0.3716 'International Tables Vol C Tables 4.2.6.8 and 6.1.1.4'
Fe Fe 0.3463 0.8444 'International Tables Vol C Tables 4.2.6.8 and 6.1.1.4'

loop_
_geom_angle_atom_site_label_1
_geom_angle_atom_site_label_2
_geom_angle_atom_site_label_3
_geom_angle
N1 Sc1 N2 116.63(14)
N1 Sc1 C6 111.71(14)
N2 Sc1 C6 33.56(14)
N1 Sc1 C1 33.85(14)
N2 Sc1 C1 108.63(14)
C6 Sc1 C1 87.54(14)
N1 Sc1 P2 100.42(10)
N2 Sc1 P2 102.64(10)
C6 Sc1 P2 134.00(11)
C1 Sc1 P2 133.00(11)
N1 Sc1 P3 113.85(11)
N2 Sc1 P3 128.76(11)
C6 Sc1 P3 116.42(11)
C1 Sc1 P3 108.01(11)
P2 Sc1 P3 75.96(4)
N1 Sc1 C7 122.57(14)
N2 Sc1 C7 59.87(13)
C6 Sc1 C7 31.36(13)
C1 Sc1 C7 89.54(14)
P2 Sc1 C7 137.01(10)
P3 Sc1 C7 86.08(10)
N1 Sc1 Fe1 78.68(10)
N2 Sc1 Fe1 78.07(10)
C6 Sc1 Fe1 46.85(10)
C1 Sc1 Fe1 46.06(10)
P2 Sc1 Fe1 179.05(4)
P3 Sc1 Fe1 104.11(4)
C7 Sc1 Fe1 43.90(10)
N3 Sc2 N4 120.44(19)
N3 Sc2 C23 33.87(16)
N4 Sc2 C23 110.52(19)
N3 Sc2 C28 114.21(19)
N4 Sc2 C28 33.7(2)
C23 Sc2 C28 88.59(19)
N3 Sc2 P3 104.02(12)
N4 Sc2 P3 97.47(15)
C23 Sc2 P3 137.30(13)
C28 Sc2 P3 128.78(15)
N3 Sc2 C29 122.51(16)
N4 Sc2 C29 59.64(19)
C23 Sc2 C29 89.08(17)
C28 Sc2 C29 30.74(18)
P3 Sc2 C29 133.46(13)
N3 Sc2 P4 105.98(13)
N4 Sc2 P4 133.20(15)
C23 Sc2 P4 104.41(13)
C28 Sc2 P4 121.39(15)
P3 Sc2 P4 75.49(4)
C29 Sc2 P4 91.56(12)
N3 Sc2 Fe2 78.93(11)
N4 Sc2 Fe2 78.40(14)
C23 Sc2 Fe2 46.06(13)
C28 Sc2 Fe2 47.03(15)
P3 Sc2 Fe2 175.81(5)
C29 Sc2 Fe2 43.62(12)
P4 Sc2 Fe2 106.74(4)
N5 Sc3 N6 118.35(15)
N5 Sc3 C49 112.08(14)
N6 Sc3 C49 33.65(14)
N5 Sc3 C66 33.82(14)
N6 Sc3 C66 109.50(15)
C49 Sc3 C66 87.43(14)
N5 Sc3 P2 111.50(11)
N6 Sc3 P2 129.28(11)
C49 Sc3 P2 117.17(11)
C66 Sc3 P2 106.31(11)
N5 Sc3 P4 103.79(11)
N6 Sc3 P4 100.67(10)
C49 Sc3 P4 131.77(10)
C66 Sc3 P4 136.39(11)
P2 Sc3 P4 75.23(4)
N5 Sc3 C50 121.30(14)
N6 Sc3 C50 59.50(13)
C49 Sc3 C50 30.77(13)
C66 Sc3 C50 88.20(14)
P2 Sc3 C50 87.44(10)
P4 Sc3 C50 134.91(10)
N5 Sc3 Fe3 78.20(10)
N6 Sc3 Fe3 77.80(10)
C49 Sc3 Fe3 46.40(10)
C66 Sc3 Fe3 45.66(10)
P2 Sc3 Fe3 104.63(4)
P4 Sc3 Fe3 177.94(4)
C50 Sc3 Fe3 43.11(9)
C9 Fe1 C5 119.3(2)
C9 Fe1 C4 101.9(2)
C5 Fe1 C4 40.4(2)
C9 Fe1 C10 40.49(18)
C5 Fe1 C10 102.21(19)
C4 Fe1 C10 113.7(2)
C9 Fe1 C8 40.79(19)
C5 Fe1 C8 157.72(19)
C4 Fe1 C8 123.1(2)
C10 Fe1 C8 68.57(19)
C9 Fe1 C3 117.5(2)
C5 Fe1 C3 67.9(2)
C4 Fe1 C3 40.2(2)
C10 Fe1 C3 149.45(19)
C8 Fe1 C3 109.2(2)
C9 Fe1 C2 154.99(18)
C5 Fe1 C2 67.95(19)
C4 Fe1 C2 67.4(2)
C10 Fe1 C2 164.22(18)
C8 Fe1 C2 125.04(19)
C3 Fe1 C2 39.95(19)
C9 Fe1 C7 67.76(19)
C5 Fe1 C7 156.42(18)
C4 Fe1 C7 162.95(19)
C10 Fe1 C7 67.85(18)
C8 Fe1 C7 40.41(17)
C3 Fe1 C7 131.32(19)
C2 Fe1 C7 116.10(18)
C9 Fe1 C1 157.99(19)
C5 Fe1 C1 40.49(18)
C4 Fe1 C1 67.87(19)
C10 Fe1 C1 124.01(18)
C8 Fe1 C1 160.88(18)
C3 Fe1 C1 67.93(19)
C2 Fe1 C1 40.66(18)
C7 Fe1 C1 126.49(17)
C9 Fe1 C6 67.74(18)
C5 Fe1 C6 118.60(18)
C4 Fe1 C6 150.0(2)
C10 Fe1 C6 40.29(17)
C8 Fe1 C6 68.17(17)
C3 Fe1 C6 169.44(19)
C2 Fe1 C6 132.46(17)
C7 Fe1 C6 40.25(17)
C1 Fe1 C6 110.93(17)
C9 Fe1 Sc1 126.51(14)
C5 Fe1 Sc1 93.45(13)
C4 Fe1 Sc1 127.85(15)
C10 Fe1 Sc1 95.41(13)
C8 Fe1 Sc1 107.33(13)
C3 Fe1 Sc1 113.54(14)
C2 Fe1 Sc1 73.62(12)
C7 Fe1 Sc1 67.34(12)
C1 Fe1 Sc1 59.98(12)
C6 Fe1 Sc1 59.36(11)
C27 Fe2 C26 40.6(2)
C27 Fe2 C30 158.0(2)
C26 Fe2 C30 122.5(2)
C27 Fe2 C31 120.2(3)
C26 Fe2 C31 101.2(3)
C30 Fe2 C31 40.2(2)
C27 Fe2 C32 103.7(3)
C26 Fe2 C32 113.1(3)
C30 Fe2 C32 67.3(3)
C31 Fe2 C32 39.7(2)
C27 Fe2 C25 68.4(3)
C26 Fe2 C25 40.4(3)
C30 Fe2 C25 107.7(2)
C31 Fe2 C25 115.3(2)
C32 Fe2 C25 147.4(2)
C27 Fe2 C29 156.6(2)
C26 Fe2 C29 162.5(2)
C30 Fe2 C29 40.3(2)
C31 Fe2 C29 67.3(2)
C32 Fe2 C29 67.1(2)
C25 Fe2 C29 131.1(2)
C27 Fe2 C24 68.3(2)
C26 Fe2 C24 67.7(2)
C30 Fe2 C24 123.6(2)
C31 Fe2 C24 152.6(2)
C32 Fe2 C24 167.4(2)
C25 Fe2 C24 40.3(2)
C29 Fe2 C24 116.3(2)
C27 Fe2 C23 40.7(2)
C26 Fe2 C23 68.1(2)
C30 Fe2 C23 159.9(2)
C31 Fe2 C23 159.8(2)
C32 Fe2 C23 127.1(2)
C25 Fe2 C23 68.3(2)
C29 Fe2 C23 126.9(2)
C24 Fe2 C23 40.7(2)
C27 Fe2 C28 119.7(3)
C26 Fe2 C28 149.6(3)
C30 Fe2 C28 67.2(3)
C31 Fe2 C28 66.9(2)
C32 Fe2 C28 40.0(2)
C25 Fe2 C28 170.0(3)
C29 Fe2 C28 39.6(2)
C24 Fe2 C28 134.6(2)
C23 Fe2 C28 113.4(2)
C27 Fe2 Sc2 92.94(15)
C26 Fe2 Sc2 128.37(18)
C30 Fe2 Sc2 107.68(16)
C31 Fe2 Sc2 126.57(18)
C32 Fe2 Sc2 95.96(16)
C25 Fe2 Sc2 115.56(17)
C29 Fe2 Sc2 67.74(15)
C24 Fe2 Sc2 75.31(14)
C23 Fe2 Sc2 60.38(14)
C28 Fe2 Sc2 60.23(17)
C52 Fe3 C47 101.77(19)
C52 Fe3 C51 40.77(19)
C47 Fe3 C51 121.60(19)
C52 Fe3 C48 119.43(19)
C47 Fe3 C48 40.72(18)
C51 Fe3 C48 157.08(18)
C52 Fe3 C53 40.27(19)
C47 Fe3 C53 114.87(19)
C51 Fe3 C53 68.46(19)
C48 Fe3 C53 103.37(19)
C52 Fe3 C46 117.25(19)
C47 Fe3 C46 40.42(18)
C51 Fe3 C46 107.49(19)
C48 Fe3 C46 68.45(18)
C53 Fe3 C46 150.30(18)
C52 Fe3 C50 67.77(19)
C47 Fe3 C50 161.37(18)
C51 Fe3 C50 40.59(18)
C48 Fe3 C50 157.82(18)
C53 Fe3 C50 67.79(18)
C46 Fe3 C50 129.27(18)
C52 Fe3 C45 154.96(18)
C47 Fe3 C45 67.56(18)
C51 Fe3 C45 124.31(18)
C48 Fe3 C45 68.04(18)
C53 Fe3 C45 164.65(18)
C46 Fe3 C45 40.15(18)
C50 Fe3 C45 115.19(17)
C52 Fe3 C66 158.28(19)
C47 Fe3 C66 68.11(18)
C51 Fe3 C66 160.80(18)
C48 Fe3 C66 40.61(17)
C53 Fe3 C66 124.90(18)
C46 Fe3 C66 68.21(18)
C50 Fe3 C66 126.88(17)
C45 Fe3 C66 40.49(17)
C52 Fe3 C49 67.78(18)
C47 Fe3 C49 151.79(18)
C51 Fe3 C49 68.36(18)
C48 Fe3 C49 120.05(17)
C53 Fe3 C49 40.40(17)
C46 Fe3 C49 167.67(18)
C50 Fe3 C49 40.25(17)
C45 Fe3 C49 131.83(17)
C66 Fe3 C49 111.64(17)
C52 Fe3 Sc3 126.59(14)
C47 Fe3 Sc3 127.92(14)
C51 Fe3 Sc3 108.52(13)
C48 Fe3 Sc3 93.23(13)
C53 Fe3 Sc3 94.93(13)
C46 Fe3 Sc3 113.62(13)
C50 Fe3 Sc3 68.25(12)
C45 Fe3 Sc3 73.51(12)
C66 Fe3 Sc3 59.82(12)
C49 Fe3 Sc3 59.17(12)
P4 P1 P2 99.80(6)
P4 P1 P3 100.08(6)
P2 P1 P3 99.81(6)
P6 P2 P1 100.63(6)
P6 P2 Sc1 86.68(5)
P1 P2 Sc1 83.31(5)
P6 P2 Sc3 88.33(5)
P1 P2 Sc3 83.64(5)
Sc1 P2 Sc3 164.92(5)
P7 P3 P1 100.35(6)
P7 P3 Sc2 84.95(5)
P1 P3 Sc2 84.60(5)
P7 P3 Sc1 88.02(5)
P1 P3 Sc1 82.80(5)
Sc2 P3 Sc1 164.23(5)
P5 P4 P1 100.33(6)
P5 P4 Sc3 86.42(5)
P1 P4 Sc3 83.43(5)
P5 P4 Sc2 86.00(5)
P1 P4 Sc2 83.70(5)
Sc3 P4 Sc2 163.64(5)
P4 P5 P6 105.99(6)
P4 P5 P7 104.67(7)
P6 P5 P7 59.87(5)
P2 P6 P7 105.51(6)
P2 P6 P5 103.94(6)
P7 P6 P5 60.22(5)
P3 P7 P6 104.64(6)
P3 P7 P5 105.43(7)
P6 P7 P5 59.91(5)
N1 Si1 C12 112.2(2)
N1 Si1 C11 107.38(19)
C12 Si1 C11 106.9(2)
N1 Si1 C13 110.6(2)
C12 Si1 C13 109.0(2)
C11 Si1 C13 110.6(2)
N2 Si2 C18 107.22(19)
N2 Si2 C17 112.2(2)
C18 Si2 C17 107.7(3)
N2 Si2 C19 111.5(2)
C18 Si2 C19 108.4(3)
C17 Si2 C19 109.6(3)
N3 Si3 C34 111.8(3)
N3 Si3 C33 106.9(2)
C34 Si3 C33 108.6(3)
N3 Si3 C35 111.6(2)
C34 Si3 C35 108.3(3)
C33 Si3 C35 109.6(3)
N4 Si4 C41 112.2(3)
N4 Si4 C40 112.4(3)
C41 Si4 C40 105.3(3)
N4 Si4 C39 109.6(3)
C41 Si4 C39 107.6(3)
C40 Si4 C39 109.6(3)
N5 Si5 C55 107.0(2)
N5 Si5 C54 112.2(2)
C55 Si5 C54 108.4(3)
N5 Si5 C56 110.7(2)
C55 Si5 C56 110.4(2)
C54 Si5 C56 108.2(3)
N6 Si6 C61 107.5(2)
N6 Si6 C60 113.2(2)
C61 Si6 C60 106.3(3)
N6 Si6 C62 110.5(2)
C61 Si6 C62 110.1(3)
C60 Si6 C62 109.1(3)
C1 N1 Si1 120.5(3)
C1 N1 Sc1 92.8(3)
Si1 N1 Sc1 146.0(2)
C6 N2 Si2 124.6(3)
C6 N2 Sc1 90.8(2)
Si2 N2 Sc1 134.9(2)
C23 N3 Si3 121.3(3)
C23 N3 Sc2 93.0(3)
Si3 N3 Sc2 144.2(2)
C28 N4 Si4 120.2(4)
C28 N4 Sc2 90.1(4)
Si4 N4 Sc2 147.3(3)
C66 N5 Si5 121.5(3)
C66 N5 Sc3 92.9(3)
Si5 N5 Sc3 145.0(2)
C49 N6 Si6 124.1(3)
C49 N6 Sc3 91.3(2)
Si6 N6 Sc3 139.0(2)
N1 C1 C5 129.6(4)
N1 C1 C2 124.5(4)
C5 C1 C2 105.7(4)
N1 C1 Fe1 124.4(3)
C5 C1 Fe1 67.4(3)
C2 C1 Fe1 68.8(3)
N1 C1 Sc1 53.3(2)
C5 C1 Sc1 126.1(3)
C2 C1 Sc1 93.1(3)
Fe1 C1 Sc1 73.96(13)
C3 C2 C1 108.4(4)
C3 C2 Fe1 69.2(3)
C1 C2 Fe1 70.5(3)
C3 C2 H2A 125.8
C1 C2 H2A 125.8
Fe1 C2 H2A 125.8
C4 C3 C2 108.3(4)
C4 C3 Fe1 69.3(3)
C2 C3 Fe1 70.8(3)
C4 C3 H3A 125.8
C2 C3 H3A 125.8
Fe1 C3 H3A 125.8
C3 C4 C5 108.6(4)
C3 C4 Fe1 70.5(3)
C5 C4 Fe1 69.7(3)
C3 C4 H4A 125.7
C5 C4 H4A 125.7
Fe1 C4 H4A 125.7
C4 C5 C1 109.0(4)
C4 C5 Fe1 69.9(3)
C1 C5 Fe1 72.1(3)
C4 C5 H5A 125.5
C1 C5 H5A 125.5
Fe1 C5 H5A 125.5
N2 C6 C10 130.9(4)
N2 C6 C7 122.9(4)
C10 C6 C7 105.7(4)
N2 C6 Fe1 123.8(3)
C10 C6 Fe1 66.6(2)
C7 C6 Fe1 68.2(2)
N2 C6 Sc1 55.6(2)
C10 C6 Sc1 130.9(3)
C7 C6 Sc1 84.4(3)
Fe1 C6 Sc1 73.79(13)
C8 C7 C6 108.9(4)
C8 C7 Fe1 68.4(3)
C6 C7 Fe1 71.5(3)
C8 C7 Sc1 136.3(3)
C6 C7 Sc1 64.3(2)
Fe1 C7 Sc1 68.77(12)
C8 C7 H7A 125.6
C6 C7 H7A 125.6
Fe1 C7 H7A 125.6
Sc1 C7 H7A 75.3
C9 C8 C7 107.3(4)
C9 C8 Fe1 69.0(3)
C7 C8 Fe1 71.2(3)
C9 C8 H8A 126.3
C7 C8 H8A 126.3
Fe1 C8 H8A 126.3
C10 C9 C8 108.9(4)
C10 C9 Fe1 70.2(3)
C8 C9 Fe1 70.2(3)
C10 C9 H9A 125.5
C8 C9 H9A 125.5
Fe1 C9 H9A 125.5
C9 C10 C6 109.0(4)
C9 C10 Fe1 69.3(3)
C6 C10 Fe1 73.1(3)
C9 C10 H10A 125.5
C6 C10 H10A 125.5
Fe1 C10 H10A 125.5
Si1 C11 H11A 109.5
Si1 C11 H11B 109.5
H11A C11 H11B 109.5
Si1 C11 H11C 109.5
H11A C11 H11C 109.5
H11B C11 H11C 109.5
Si1 C12 H12A 109.5
Si1 C12 H12B 109.5
H12A C12 H12B 109.5
Si1 C12 H12C 109.5
H12A C12 H12C 109.5
H12B C12 H12C 109.5
C16 C13 C14 108.7(4)
C16 C13 C15 109.0(4)
C14 C13 C15 109.0(4)
C16 C13 Si1 110.7(3)
C14 C13 Si1 109.4(3)
C15 C13 Si1 109.9(3)
C13 C14 H14A 109.5
C13 C14 H14B 109.5
H14A C14 H14B 109.5
C13 C14 H14C 109.5
H14A C14 H14C 109.5
H14B C14 H14C 109.5
C13 C15 H15A 109.5
C13 C15 H15B 109.5
H15A C15 H15B 109.5
C13 C15 H15C 109.5
H15A C15 H15C 109.5
H15B C15 H15C 109.5
C13 C16 H16A 109.5
C13 C16 H16B 109.5
H16A C16 H16B 109.5
C13 C16 H16C 109.5
H16A C16 H16C 109.5
H16B C16 H16C 109.5
Si2 C17 H17A 109.5
Si2 C17 H17B 109.5
H17A C17 H17B 109.5
Si2 C17 H17C 109.5
H17A C17 H17C 109.5
H17B C17 H17C 109.5
Si2 C18 H18A 109.5
Si2 C18 H18B 109.5
H18A C18 H18B 109.5
Si2 C18 H18C 109.5
H18A C18 H18C 109.5
H18B C18 H18C 109.5
C20 C19 C21 107.9(5)
C20 C19 C22 110.5(6)
C21 C19 C22 107.3(5)
C20 C19 Si2 111.4(4)
C21 C19 Si2 111.0(4)
C22 C19 Si2 108.6(4)
C19 C20 H20A 109.5
C19 C20 H20B 109.5
H20A C20 H20B 109.5
C19 C20 H20C 109.5
H20A C20 H20C 109.5
H20B C20 H20C 109.5
C19 C21 H21A 109.5
C19 C21 H21B 109.5
H21A C21 H21B 109.5
C19 C21 H21C 109.5
H21A C21 H21C 109.5
H21B C21 H21C 109.5
C19 C22 H22A 109.5
C19 C22 H22B 109.5
H22A C22 H22B 109.5
C19 C22 H22C 109.5
H22A C22 H22C 109.5
H22B C22 H22C 109.5
N3 C23 C27 128.9(5)
N3 C23 C24 124.8(5)
C27 C23 C24 106.1(5)
N3 C23 Fe2 124.4(4)
C27 C23 Fe2 67.1(3)
C24 C23 Fe2 69.2(3)
N3 C23 Sc2 53.1(2)
C27 C23 Sc2 123.7(4)
C24 C23 Sc2 95.2(3)
Fe2 C23 Sc2 73.56(17)
C25 C24 C23 108.1(5)
C25 C24 Fe2 68.8(4)
C23 C24 Fe2 70.1(3)
C25 C24 H24A 125.9
C23 C24 H24A 125.9
Fe2 C24 H24A 125.9
C26 C25 C24 108.0(5)
C26 C25 Fe2 69.0(4)
C24 C25 Fe2 71.0(3)
C26 C25 H25A 126.0
C24 C25 H25A 126.0
Fe2 C25 H25A 126.0
C27 C26 C25 108.9(5)
C27 C26 Fe2 69.5(3)
C25 C26 Fe2 70.6(3)
C27 C26 H26A 125.5
C25 C26 H26A 125.5
Fe2 C26 H26A 125.5
C26 C27 C23 108.8(5)
C26 C27 Fe2 69.9(4)
C23 C27 Fe2 72.2(3)
C26 C27 H27A 125.6
C23 C27 H27A 125.6
Fe2 C27 H27A 125.6
N4 C28 C29 123.3(5)
N4 C28 C32 130.7(6)
C29 C28 C32 105.3(5)
N4 C28 Fe2 123.3(4)
C29 C28 Fe2 67.5(3)
C32 C28 Fe2 66.7(4)
N4 C28 Sc2 56.2(3)
C29 C28 Sc2 83.8(3)
C32 C28 Sc2 130.1(5)
Fe2 C28 Sc2 72.74(18)
C30 C29 C28 108.9(5)
C30 C29 Fe2 68.7(3)
C28 C29 Fe2 72.9(4)
C30 C29 Sc2 136.5(4)
C28 C29 Sc2 65.4(3)
Fe2 C29 Sc2 68.63(16)
C30 C29 H29A 125.6
C28 C29 H29A 125.6
Fe2 C29 H29A 125.6
Sc2 C29 H29A 75.3
C31 C30 C29 107.7(5)
C31 C30 Fe2 70.1(4)
C29 C30 Fe2 70.9(3)
C31 C30 H30A 126.1
C29 C30 H30A 126.1
Fe2 C30 H30A 126.1
C32 C31 C30 108.4(5)
C32 C31 Fe2 70.4(4)
C30 C31 Fe2 69.7(3)
C32 C31 H31A 125.8
C30 C31 H31A 125.8
Fe2 C31 H31A 125.8
C31 C32 C28 109.4(6)
C31 C32 Fe2 69.9(4)
C28 C32 Fe2 73.3(3)
C31 C32 H32A 125.3
C28 C32 H32A 125.3
Fe2 C32 H32A 125.3
Si3 C33 H33A 109.5
Si3 C33 H33B 109.5
H33A C33 H33B 109.5
Si3 C33 H33C 109.5
H33A C33 H33C 109.5
H33B C33 H33C 109.5
Si3 C34 H34A 109.5
Si3 C34 H34B 109.5
H34A C34 H34B 109.5
Si3 C34 H34C 109.5
H34A C34 H34C 109.5
H34B C34 H34C 109.5
C38 C35 C37 107.1(5)
C38 C35 C36 108.8(5)
C37 C35 C36 108.1(5)
C38 C35 Si3 112.7(4)
C37 C35 Si3 110.6(4)
C36 C35 Si3 109.4(4)
C35 C36 H36A 109.5
C35 C36 H36B 109.5
H36A C36 H36B 109.5
C35 C36 H36C 109.5
H36A C36 H36C 109.5
H36B C36 H36C 109.5
C35 C37 H37A 109.5
C35 C37 H37B 109.5
H37A C37 H37B 109.5
C35 C37 H37C 109.5
H37A C37 H37C 109.5
H37B C37 H37C 109.5
C35 C38 H38A 109.5
C35 C38 H38B 109.5
H38A C38 H38B 109.5
C35 C38 H38C 109.5
H38A C38 H38C 109.5
H38B C38 H38C 109.5
C43 C39 C44 107.6(5)
C43 C39 C42 107.6(5)
C44 C39 C42 109.3(5)
C43 C39 Si4 113.5(5)
C44 C39 Si4 109.2(4)
C42 C39 Si4 109.5(4)
Si4 C40 H40A 109.5
Si4 C40 H40B 109.5
H40A C40 H40B 109.5
Si4 C40 H40C 109.5
H40A C40 H40C 109.5
H40B C40 H40C 109.5
Si4 C41 H41A 109.5
Si4 C41 H41B 109.5
H41A C41 H41B 109.5
Si4 C41 H41C 109.5
H41A C41 H41C 109.5
H41B C41 H41C 109.5
C39 C42 H42A 109.5
C39 C42 H42B 109.5
H42A C42 H42B 109.5
C39 C42 H42C 109.5
H42A C42 H42C 109.5
H42B C42 H42C 109.5
C39 C43 H43A 109.5
C39 C43 H43B 109.5
H43A C43 H43B 109.5
C39 C43 H43C 109.5
H43A C43 H43C 109.5
H43B C43 H43C 109.5
C39 C44 H44A 109.5
C39 C44 H44B 109.5
H44A C44 H44B 109.5
C39 C44 H44C 109.5
H44A C44 H44C 109.5
H44B C44 H44C 109.5
C46 C45 C66 108.6(4)
C46 C45 Fe3 68.9(3)
C66 C45 Fe3 70.3(2)
C46 C45 H45A 125.7
C66 C45 H45A 125.7
Fe3 C45 H45A 125.7
C47 C46 C45 107.9(4)
C47 C46 Fe3 69.2(3)
C45 C46 Fe3 70.9(3)
C47 C46 H46A 126.1
C45 C46 H46A 126.1
Fe3 C46 H46A 126.1
C46 C47 C48 108.9(4)
C46 C47 Fe3 70.4(3)
C48 C47 Fe3 70.0(3)
C46 C47 H47A 125.5
C48 C47 H47A 125.5
Fe3 C47 H47A 125.5
C47 C48 C66 108.1(4)
C47 C48 Fe3 69.3(3)
C66 C48 Fe3 71.5(3)
C47 C48 H48A 125.9
C66 C48 H48A 125.9
Fe3 C48 H48A 125.9
N6 C49 C53 130.0(4)
N6 C49 C50 124.1(4)
C53 C49 C50 105.5(4)
N6 C49 Fe3 124.0(3)
C53 C49 Fe3 67.0(2)
C50 C49 Fe3 68.0(2)
N6 C49 Sc3 55.0(2)
C53 C49 Sc3 130.9(3)
C50 C49 Sc3 86.1(3)
Fe3 C49 Sc3 74.43(13)
C51 C50 C49 109.3(4)
C51 C50 Fe3 68.8(3)
C49 C50 Fe3 71.8(2)
C51 C50 Sc3 136.8(3)
C49 C50 Sc3 63.1(2)
Fe3 C50 Sc3 68.65(12)
C51 C50 H50A 125.3
C49 C50 H50A 125.3
Fe3 C50 H50A 125.3
Sc3 C50 H50A 76.0
C52 C51 C50 106.9(4)
C52 C51 Fe3 69.2(3)
C50 C51 Fe3 70.6(3)
C52 C51 H51A 126.5
C50 C51 H51A 126.5
Fe3 C51 H51A 126.5
C53 C52 C51 109.1(4)
C53 C52 Fe3 70.4(3)
C51 C52 Fe3 70.1(3)
C53 C52 H52A 125.4
C51 C52 H52A 125.4
Fe3 C52 H52A 125.4
C52 C53 C49 109.1(4)
C52 C53 Fe3 69.3(3)
C49 C53 Fe3 72.6(2)
C52 C53 H53A 125.5
C49 C53 H53A 125.5
Fe3 C53 H53A 125.5
Si5 C54 H54A 109.5
Si5 C54 H54B 109.5
H54A C54 H54B 109.5
Si5 C54 H54C 109.5
H54A C54 H54C 109.5
H54B C54 H54C 109.5
Si5 C55 H55A 109.5
Si5 C55 H55B 109.5
H55A C55 H55B 109.5
Si5 C55 H55C 109.5
H55A C55 H55C 109.5
H55B C55 H55C 109.5
C59 C56 C58 108.8(5)
C59 C56 C57 107.8(5)
C58 C56 C57 109.0(5)
C59 C56 Si5 109.6(4)
C58 C56 Si5 110.1(4)
C57 C56 Si5 111.5(4)
C56 C57 H57A 109.5
C56 C57 H57B 109.5
H57A C57 H57B 109.5
C56 C57 H57C 109.5
H57A C57 H57C 109.5
H57B C57 H57C 109.5
C56 C58 H58A 109.5
C56 C58 H58B 109.5
H58A C58 H58B 109.5
C56 C58 H58C 109.5
H58A C58 H58C 109.5
H58B C58 H58C 109.5
C56 C59 H59A 109.5
C56 C59 H59B 109.5
H59A C59 H59B 109.5
C56 C59 H59C 109.5
H59A C59 H59C 109.5
H59B C59 H59C 109.5
Si6 C60 H60A 109.5
Si6 C60 H60B 109.5
H60A C60 H60B 109.5
Si6 C60 H60C 109.5
H60A C60 H60C 109.5
H60B C60 H60C 109.5
Si6 C61 H61A 109.5
Si6 C61 H61B 109.5
H61A C61 H61B 109.5
Si6 C61 H61C 109.5
H61A C61 H61C 109.5
H61B C61 H61C 109.5
C63 C62 C64 108.8(5)
C63 C62 C65 108.0(6)
C64 C62 C65 108.3(6)
C63 C62 Si6 112.2(4)
C64 C62 Si6 110.5(4)
C65 C62 Si6 108.9(4)
C62 C63 H63A 109.5
C62 C63 H63B 109.5
H63A C63 H63B 109.5
C62 C63 H63C 109.5
H63A C63 H63C 109.5
H63B C63 H63C 109.5
C62 C64 H64A 109.5
C62 C64 H64B 109.5
H64A C64 H64B 109.5
C62 C64 H64C 109.5
H64A C64 H64C 109.5
H64B C64 H64C 109.5
C62 C65 H65A 109.5
C62 C65 H65B 109.5
H65A C65 H65B 109.5
C62 C65 H65C 109.5
H65A C65 H65C 109.5
H65B C65 H65C 109.5
N5 C66 C48 128.5(4)
N5 C66 C45 124.9(4)
C48 C66 C45 106.5(4)
N5 C66 Fe3 124.8(3)
C48 C66 Fe3 67.9(2)
C45 C66 Fe3 69.2(2)
N5 C66 Sc3 53.3(2)
C48 C66 Sc3 126.5(3)
C45 C66 Sc3 93.6(3)
Fe3 C66 Sc3 74.52(14)

loop_
_geom_bond_atom_site_label_1
_geom_bond_atom_site_label_2
_geom_bond_distance
Sc1 N1 2.028(4)
Sc1 N2 2.074(4)
Sc1 C6 2.512(4)
Sc1 C1 2.526(4)
Sc1 P2 2.7302(13)
Sc1 P3 2.7458(13)
Sc1 C7 2.776(4)
Sc1 Fe1 2.8040(10)
Sc2 N3 2.025(4)
Sc2 N4 2.106(5)
Sc2 C23 2.527(5)
Sc2 C28 2.534(6)
Sc2 P3 2.7343(14)
Sc2 C29 2.771(6)
Sc2 P4 2.7787(14)
Sc2 Fe2 2.7881(11)
Sc3 N5 2.035(4)
Sc3 N6 2.065(4)
Sc3 C49 2.519(4)
Sc3 C66 2.535(4)
Sc3 P2 2.7489(13)
Sc3 P4 2.7595(14)
Sc3 C50 2.818(4)
Sc3 Fe3 2.8261(10)
Fe1 C9 2.032(5)
Fe1 C5 2.038(5)
Fe1 C4 2.041(5)
Fe1 C10 2.044(5)
Fe1 C8 2.048(5)
Fe1 C3 2.056(5)
Fe1 C2 2.077(5)
Fe1 C7 2.086(5)
Fe1 C1 2.101(4)
Fe1 C6 2.130(4)
Fe2 C27 2.025(6)
Fe2 C26 2.031(6)
Fe2 C30 2.036(6)
Fe2 C31 2.041(6)
Fe2 C32 2.048(6)
Fe2 C25 2.051(6)
Fe2 C29 2.066(6)
Fe2 C24 2.080(6)
Fe2 C23 2.093(6)
Fe2 C28 2.136(6)
Fe3 C52 2.037(5)
Fe3 C47 2.040(5)
Fe3 C51 2.049(5)
Fe3 C48 2.050(5)
Fe3 C53 2.051(5)
Fe3 C46 2.056(5)
Fe3 C50 2.074(4)
Fe3 C45 2.083(4)
Fe3 C66 2.097(4)
Fe3 C49 2.125(4)
P1 P4 2.1967(16)
P1 P2 2.1988(16)
P1 P3 2.2064(17)
P2 P6 2.1985(16)
P3 P7 2.1970(18)
P4 P5 2.1944(17)
P5 P6 2.2267(16)
P5 P7 2.2339(17)
P6 P7 2.2259(17)
Si1 N1 1.734(4)
Si1 C12 1.867(5)
Si1 C11 1.868(5)
Si1 C13 1.897(5)
Si2 N2 1.734(4)
Si2 C18 1.865(5)
Si2 C17 1.888(5)
Si2 C19 1.889(5)
Si3 N3 1.739(4)
Si3 C34 1.867(5)
Si3 C33 1.868(5)
Si3 C35 1.893(6)
Si4 N4 1.746(5)
Si4 C41 1.852(5)
Si4 C40 1.855(6)
Si4 C39 1.878(7)
Si5 N5 1.730(4)
Si5 C55 1.866(5)
Si5 C54 1.868(5)
Si5 C56 1.909(6)
Si6 N6 1.731(4)
Si6 C61 1.870(5)
Si6 C60 1.879(6)
Si6 C62 1.893(6)
N1 C1 1.409(6)
N2 C6 1.389(5)
N3 C23 1.410(6)
N4 C28 1.408(8)
N5 C66 1.413(6)
N6 C49 1.396(6)
C1 C5 1.433(6)
C1 C2 1.452(6)
C2 C3 1.412(7)
C2 H2A 1.0000
C3 C4 1.408(7)
C3 H3A 1.0000
C4 C5 1.408(7)
C4 H4A 1.0000
C5 H5A 1.0000
C6 C10 1.440(6)
C6 C7 1.451(6)
C7 C8 1.428(6)
C7 H7A 1.0000
C8 C9 1.422(7)
C8 H8A 1.0000
C9 C10 1.410(7)
C9 H9A 1.0000
C10 H10A 1.0000
C11 H11A 0.9800
C11 H11B 0.9800
C11 H11C 0.9800
C12 H12A 0.9800
C12 H12B 0.9800
C12 H12C 0.9800
C13 C16 1.535(7)
C13 C14 1.537(7)
C13 C15 1.542(7)
C14 H14A 0.9800
C14 H14B 0.9800
C14 H14C 0.9800
C15 H15A 0.9800
C15 H15B 0.9800
C15 H15C 0.9800
C16 H16A 0.9800
C16 H16B 0.9800
C16 H16C 0.9800
C17 H17A 0.9800
C17 H17B 0.9800
C17 H17C 0.9800
C18 H18A 0.9800
C18 H18B 0.9800
C18 H18C 0.9800
C19 C20 1.525(8)
C19 C21 1.527(7)
C19 C22 1.534(9)
C20 H20A 0.9800
C20 H20B 0.9800
C20 H20C 0.9800
C21 H21A 0.9800
C21 H21B 0.9800
C21 H21C 0.9800
C22 H22A 0.9800
C22 H22B 0.9800
C22 H22C 0.9800
C23 C27 1.434(7)
C23 C24 1.451(7)
C24 C25 1.422(7)
C24 H24A 1.0000
C25 C26 1.410(9)
C25 H25A 1.0000
C26 C27 1.407(8)
C26 H26A 1.0000
C27 H27A 1.0000
C28 C29 1.424(8)
C28 C32 1.433(8)
C29 C30 1.415(8)
C29 H29A 1.0000
C30 C31 1.402(8)
C30 H30A 1.0000
C31 C32 1.388(9)
C31 H31A 1.0000
C32 H32A 1.0000
C33 H33A 0.9800
C33 H33B 0.9800
C33 H33C 0.9800
C34 H34A 0.9800
C34 H34B 0.9800
C34 H34C 0.9800
C35 C38 1.534(8)
C35 C37 1.542(8)
C35 C36 1.549(8)
C36 H36A 0.9800
C36 H36B 0.9800
C36 H36C 0.9800
C37 H37A 0.9800
C37 H37B 0.9800
C37 H37C 0.9800
C38 H38A 0.9800
C38 H38B 0.9800
C38 H38C 0.9800
C39 C43 1.539(8)
C39 C44 1.567(8)
C39 C42 1.582(8)
C40 H40A 0.9800
C40 H40B 0.9800
C40 H40C 0.9800
C41 H41A 0.9800
C41 H41B 0.9800
C41 H41C 0.9800
C42 H42A 0.9800
C42 H42B 0.9800
C42 H42C 0.9800
C43 H43A 0.9800
C43 H43B 0.9800
C43 H43C 0.9800
C44 H44A 0.9800
C44 H44B 0.9800
C44 H44C 0.9800
C45 C46 1.421(6)
C45 C66 1.447(6)
C45 H45A 1.0000
C46 C47 1.415(7)
C46 H46A 1.0000
C47 C48 1.423(6)
C47 H47A 1.0000
C48 C66 1.440(6)
C48 H48A 1.0000
C49 C53 1.444(6)
C49 C50 1.445(6)
C50 C51 1.430(6)
C50 H50A 1.0000
C51 C52 1.423(7)
C51 H51A 1.0000
C52 C53 1.407(7)
C52 H52A 1.0000
C53 H53A 1.0000
C54 H54A 0.9800
C54 H54B 0.9800
C54 H54C 0.9800
C55 H55A 0.9800
C55 H55B 0.9800
C55 H55C 0.9800
C56 C59 1.517(8)
C56 C58 1.535(7)
C56 C57 1.539(8)
C57 H57A 0.9800
C57 H57B 0.9800
C57 H57C 0.9800
C58 H58A 0.9800
C58 H58B 0.9800
C58 H58C 0.9800
C59 H59A 0.9800
C59 H59B 0.9800
C59 H59C 0.9800
C60 H60A 0.9800
C60 H60B 0.9800
C60 H60C 0.9800
C61 H61A 0.9800
C61 H61B 0.9800
C61 H61C 0.9800
C62 C63 1.520(8)
C62 C64 1.528(8)
C62 C65 1.561(9)
C63 H63A 0.9800
C63 H63B 0.9800
C63 H63C 0.9800
C64 H64A 0.9800
C64 H64B 0.9800
C64 H64C 0.9800
C65 H65A 0.9800
C65 H65B 0.9800
C65 H65C 0.9800

loop_
_platon_squeeze_void_nr
_platon_squeeze_void_average_x
_platon_squeeze_void_average_y
_platon_squeeze_void_average_z
_platon_squeeze_void_volume
_platon_squeeze_void_count_electrons
_platon_squeeze_void_content
1 0.000 0.500 1.000 530 52 ' '
2 0.500 0.427 0.500 488 52 ' '
